data_4518396
loop_
_publ_author_name
'Choi, Sunghan'
'Kim, Chul Hoon'
'Baeg, Jin-Ook'
'Son, Ho-Jin'
'Pac, Chyongjin'
'Kang, Sang Ook'

_publ_section_title
;
 Collisional Electron Transfer Route between Homogeneous Porphyrin Dye and
 Catalytic TiO2/Re(I) Particles for CO2 Reduction
;
_journal_issue 12
_journal_name_full 'ACS Applied Energy Materials'
_journal_page_first 11581
_journal_page_last 11596
_journal_paper_doi 10.1021/acsaem.0c01300
_journal_volume 3
_journal_year 2020
_chemical_formula_moiety 'C102 H156 N4 O4 Si2 Zn', 'C8 H16 O2'
_chemical_formula_sum 'C110 H172 N4 O6 Si2 Zn'
_chemical_formula_weight 1768.15
_space_group_crystal_system monoclinic
_space_group_IT_number 15
_space_group_name_Hall '-C 2yc'
_space_group_name_H-M_alt 'C 1 2/c 1'
_atom_sites_solution_hydrogens geom
_atom_sites_solution_primary direct
_audit_creation_method SHELXL-2018/3
_cell_angle_alpha 90
_cell_angle_beta 100.831(4)
_cell_angle_gamma 90
_cell_formula_units_Z 4
_cell_length_a 38.361(3)
_cell_length_b 15.8528(12)
_cell_length_c 17.6645(12)
_cell_measurement_reflns_used 9942
_cell_measurement_temperature 173(2)
_cell_measurement_theta_max 25.302
_cell_measurement_theta_min 2.162
_cell_volume 10550.9(14)
_computing_cell_refinement 'APEX3 (Bruker, 2016)'
_computing_data_collection 'APEX3 (Bruker, 2016)'
_computing_data_reduction 'APEX3 (Bruker, 2016)'
_computing_molecular_graphics 'Ortep-3 for Windows (Farrugia, 1997)'
_computing_publication_material 'SHELXL-2014/7 (Sheldrick, 2014)'
_computing_structure_refinement 'SHELXL-2018/3 (Sheldrick, 2018)'
_computing_structure_solution 'SHELXT 2014/5 (Sheldrick, 2014)'
_diffrn_ambient_temperature 173(2)
_diffrn_measured_fraction_theta_full 1.000
_diffrn_measured_fraction_theta_max 0.998
_diffrn_measurement_device_type 'Bruker APEX3 CCD diffractometer'
_diffrn_measurement_method \w-scans
_diffrn_radiation_type MoK\a
_diffrn_radiation_wavelength 0.71073
_diffrn_reflns_av_R_equivalents 0.1104
_diffrn_reflns_av_unetI/netI 0.0431
_diffrn_reflns_Laue_measured_fraction_full 1.000
_diffrn_reflns_Laue_measured_fraction_max 0.998
_diffrn_reflns_limit_h_max 46
_diffrn_reflns_limit_h_min -46
_diffrn_reflns_limit_k_max 19
_diffrn_reflns_limit_k_min -19
_diffrn_reflns_limit_l_max 21
_diffrn_reflns_limit_l_min -21
_diffrn_reflns_number 155444
_diffrn_reflns_point_group_measured_fraction_full 1.000
_diffrn_reflns_point_group_measured_fraction_max 0.998
_diffrn_reflns_theta_full 25.242
_diffrn_reflns_theta_max 25.374
_diffrn_reflns_theta_min 1.755
_exptl_absorpt_coefficient_mu 0.310
_exptl_absorpt_correction_T_max 0.743
_exptl_absorpt_correction_T_min 0.317
_exptl_absorpt_correction_type multi-scan
_exptl_absorpt_process_details 'SADABS (Sheldric, 1996)'
_exptl_crystal_colour purple
_exptl_crystal_density_diffrn 1.110
_exptl_crystal_description plate
_exptl_crystal_F_000 3512
_exptl_crystal_size_max 0.6
_exptl_crystal_size_mid 0.6
_exptl_crystal_size_min 0.2
_refine_diff_density_max 1.230
_refine_diff_density_min -0.884
_refine_diff_density_rms 0.072
_refine_ls_extinction_method none
_refine_ls_goodness_of_fit_ref 1.066
_refine_ls_hydrogen_treatment constr
_refine_ls_matrix_type full
_refine_ls_number_parameters 546
_refine_ls_number_reflns 9678
_refine_ls_number_restraints 0
_refine_ls_restrained_S_all 1.066
_refine_ls_R_factor_all 0.1247
_refine_ls_R_factor_gt 0.0767
_refine_ls_shift/su_max 0.000
_refine_ls_shift/su_mean 0.000
_refine_ls_structure_factor_coef Fsqd
_refine_ls_weighting_details 'w=1/[\s^2^(Fo^2^)+(0.0783P)^2^+53.3170P] where P=(Fo^2^+2Fc^2^)/3'
_refine_ls_weighting_scheme calc
_refine_ls_wR_factor_gt 0.1811
_refine_ls_wR_factor_ref 0.2268
_reflns_Friedel_coverage 0.000
_reflns_number_gt 6541
_reflns_number_total 9678
_reflns_threshold_expression 'I > 2\s(I)'
_cod_data_source_file ae0c01300_si_002.cif
_cod_data_source_block shelx
_cod_original_sg_symbol_H-M 'C 2/c'
_cod_database_code 4518396
_shelx_shelxl_version_number 2018/3
_shelx_space_group_comment
;
The symmetry employed for this shelxl refinement is uniquely defined
by the following loop, which should always be used as a source of
symmetry information in preference to the above space-group names.
They are only intended as comments.
;
_shelx_estimated_absorpt_t_min 0.841
_shelx_estimated_absorpt_t_max 0.943

loop_
_space_group_symop_operation_xyz
'x, y, z'
'-x, y, -z+1/2'
'x+1/2, y+1/2, z'
'-x+1/2, y+1/2, -z+1/2'
'-x, -y, -z'
'x, -y, z-1/2'
'-x+1/2, -y+1/2, -z'
'x+1/2, -y+1/2, z-1/2'

loop_
_atom_site_label
_atom_site_type_symbol
_atom_site_fract_x
_atom_site_fract_y
_atom_site_fract_z
_atom_site_U_iso_or_equiv
_atom_site_adp_type
_atom_site_occupancy
_atom_site_site_symmetry_order
_atom_site_calc_flag
_atom_site_refinement_flags_posn
_atom_site_refinement_flags_adp
_atom_site_refinement_flags_occupancy
_atom_site_disorder_assembly
_atom_site_disorder_group
Zn1 Zn 0.250000 0.250000 0.000000 0.0429(2) Uani 1 2 d S . P . .
Si1 Si 0.07148(3) 0.09536(8) 0.11276(7) 0.0455(3) Uani 1 1 d . . . . .
O1 O 0.18449(9) 0.2468(2) -0.29790(16) 0.0555(8) Uani 1 1 d . . . . .
O2 O 0.23258(9) -0.0115(2) -0.20383(16) 0.0551(8) Uani 1 1 d . . . . .
O3 O 0.22556(10) 0.3768(2) -0.04957(18) 0.0688(11) Uani 1 1 d . . . . .
N2 N 0.20486(9) 0.1886(2) -0.05262(17) 0.0407(8) Uani 1 1 d . . . . .
N1 N 0.22837(9) 0.2685(2) 0.09670(18) 0.0418(8) Uani 1 1 d . . . . .
C5 C 0.17102(10) 0.1987(3) 0.0524(2) 0.0404(10) Uani 1 1 d . . . . .
C6 C 0.17524(11) 0.1743(3) -0.0218(2) 0.0410(10) Uani 1 1 d . . . . .
C7 C 0.14940(12) 0.1304(3) -0.0773(2) 0.0508(12) Uani 1 1 d . . . . .
H7 H 0.127185 0.112199 -0.070274 0.061 Uiso 1 1 calc R U . . .
C8 C 0.16315(12) 0.1204(3) -0.1413(2) 0.0496(11) Uani 1 1 d . . . . .
H8 H 0.152056 0.095429 -0.187178 0.059 Uiso 1 1 calc R U . . .
C9 C 0.19821(11) 0.1557(3) -0.1255(2) 0.0422(10) Uani 1 1 d . . . . .
C41 C 0.13874(11) 0.1726(3) 0.0754(2) 0.0428(10) Uani 1 1 d . . . . .
C44 C 0.00056(14) 0.1483(4) 0.1187(4) 0.0781(17) Uani 1 1 d . . . . .
H44A H -0.006075 0.110967 0.075572 0.117 Uiso 1 1 calc R U . . .
H44B H -0.000359 0.118465 0.165553 0.117 Uiso 1 1 calc R U . . .
H44C H -0.015561 0.195147 0.113646 0.117 Uiso 1 1 calc R U . . .
C50 C 0.08255(13) -0.0373(3) 0.0118(3) 0.0651(14) Uani 1 1 d . . . . .
H50A H 0.090178 -0.070261 0.057548 0.098 Uiso 1 1 calc R U . . .
H50B H 0.072352 -0.073792 -0.029853 0.098 Uiso 1 1 calc R U . . .
H50C H 0.102550 -0.008219 -0.001275 0.098 Uiso 1 1 calc R U . . .
C51 C 0.04232(13) 0.0802(4) -0.0462(3) 0.0611(13) Uani 1 1 d . . . . .
H51A H 0.024907 0.120390 -0.036841 0.092 Uiso 1 1 calc R U . . .
H51B H 0.062272 0.109378 -0.059362 0.092 Uiso 1 1 calc R U . . .
H51C H 0.032074 0.043805 -0.087939 0.092 Uiso 1 1 calc R U . . .
C13 C 0.17703(12) 0.1266(3) -0.3859(2) 0.0512(12) Uani 1 1 d . . . . .
H13 H 0.164172 0.158349 -0.425954 0.061 Uiso 1 1 calc R U . . .
C14 C 0.18363(13) 0.0432(3) -0.3968(2) 0.0525(12) Uani 1 1 d . . . . .
H14 H 0.175358 0.018815 -0.444670 0.063 Uiso 1 1 calc R U . . .
C17 C 0.16308(14) 0.2962(3) -0.3560(3) 0.0600(13) Uani 1 1 d . . . . .
H17A H 0.139644 0.271380 -0.369992 0.072 Uiso 1 1 calc R U . . .
H17B H 0.173699 0.298283 -0.401631 0.072 Uiso 1 1 calc R U . . .
C18 C 0.16032(15) 0.3842(3) -0.3247(3) 0.0631(14) Uani 1 1 d . . . . .
H18A H 0.183884 0.408249 -0.310475 0.076 Uiso 1 1 calc R U . . .
H18B H 0.150000 0.381311 -0.278624 0.076 Uiso 1 1 calc R U . . .
C20 C 0.13691(18) 0.5318(4) -0.3579(3) 0.0813(18) Uani 1 1 d . . . . .
H20A H 0.160551 0.555256 -0.353645 0.098 Uiso 1 1 calc R U . . .
H20B H 0.130879 0.533015 -0.306984 0.098 Uiso 1 1 calc R U . . .
C22 C 0.11872(16) 0.5980(4) -0.4923(3) 0.0738(16) Uani 1 1 d . . . . .
H22A H 0.141855 0.624085 -0.488657 0.089 Uiso 1 1 calc R U . . .
H22B H 0.119713 0.542727 -0.515388 0.089 Uiso 1 1 calc R U . . .
C24 C 0.09800(17) 0.6608(4) -0.6256(3) 0.0779(17) Uani 1 1 d . . . . .
H24A H 0.101622 0.605345 -0.645973 0.094 Uiso 1 1 calc R U . . .
H24B H 0.119667 0.692883 -0.624006 0.094 Uiso 1 1 calc R U . . .
C25 C 0.06779(19) 0.7048(4) -0.6802(4) 0.089(2) Uani 1 1 d . . . . .
H25A H 0.046061 0.673173 -0.681152 0.107 Uiso 1 1 calc R U . . .
H25B H 0.064420 0.760544 -0.660218 0.107 Uiso 1 1 calc R U . . .
C28 C 0.0485(3) 0.7518(6) -0.9001(5) 0.146(4) Uani 1 1 d . . . . .
H28A H 0.027608 0.773308 -0.933045 0.220 Uiso 1 1 calc R U . . .
H28B H 0.068150 0.788661 -0.902066 0.220 Uiso 1 1 calc R U . . .
H28C H 0.053695 0.696495 -0.917131 0.220 Uiso 1 1 calc R U . . .
C29 C 0.23456(15) -0.1009(3) -0.2087(3) 0.0612(13) Uani 1 1 d . . . . .
H29A H 0.251956 -0.117066 -0.239447 0.073 Uiso 1 1 calc R U . . .
H29B H 0.211704 -0.123941 -0.232630 0.073 Uiso 1 1 calc R U . . .
C30 C 0.24530(16) -0.1337(3) -0.1275(3) 0.0688(15) Uani 1 1 d . . . . .
H30A H 0.266048 -0.102978 -0.101847 0.083 Uiso 1 1 calc R U . . .
H30B H 0.251867 -0.192673 -0.129455 0.083 Uiso 1 1 calc R U . . .
C32 C 0.1847(3) -0.1830(8) -0.1053(5) 0.205(7) Uani 1 1 d . . . . .
H32A H 0.164297 -0.146599 -0.106576 0.246 Uiso 1 1 calc R U . . .
H32B H 0.185229 -0.196072 -0.158761 0.246 Uiso 1 1 calc R U . . .
C33 C 0.1768(4) -0.2457(6) -0.0799(4) 0.183(6) Uani 1 1 d . . . . .
H33A H 0.172300 -0.233982 -0.028709 0.219 Uiso 1 1 calc R U . . .
H33B H 0.197082 -0.283155 -0.073917 0.219 Uiso 1 1 calc R U . . .
C34 C 0.1372(2) -0.3050(6) -0.1342(7) 0.149(4) Uani 1 1 d . . . . .
H34A H 0.124301 -0.272984 -0.177360 0.178 Uiso 1 1 calc R U . . .
H34B H 0.143599 -0.359875 -0.151717 0.178 Uiso 1 1 calc R U . . .
C35 C 0.1214(9) -0.3099(7) -0.0821(6) 0.50(3) Uani 1 1 d . . . . .
H35A H 0.113053 -0.255719 -0.067368 0.597 Uiso 1 1 calc R U . . .
H35B H 0.134800 -0.338636 -0.037455 0.597 Uiso 1 1 calc R U . . .
C36 C 0.0869(4) -0.3734(7) -0.1354(8) 0.234(11) Uani 1 1 d . . . . .
H36A H 0.079009 -0.346597 -0.184976 0.280 Uiso 1 1 calc R U . . .
H36B H 0.097199 -0.427275 -0.145151 0.280 Uiso 1 1 calc R U . . .
C1 C 0.24370(11) 0.3105(3) 0.1631(2) 0.0392(9) Uani 1 1 d . . . . .
C2 C 0.21947(11) 0.3121(3) 0.2153(2) 0.0417(10) Uani 1 1 d . . . . .
H2 H 0.223478 0.336390 0.264117 0.050 Uiso 1 1 calc R U . . .
C3 C 0.18965(11) 0.2717(3) 0.1809(2) 0.0428(10) Uani 1 1 d . . . . .
H3 H 0.169272 0.263008 0.201286 0.051 Uiso 1 1 calc R U . . .
C4 C 0.19564(10) 0.2449(3) 0.1068(2) 0.0375(9) Uani 1 1 d . . . . .
C42 C 0.11184(12) 0.1461(3) 0.0931(2) 0.0475(11) Uani 1 1 d . . . . .
C43 C 0.03843(13) 0.1807(3) 0.1207(3) 0.0583(12) Uani 1 1 d . . . . .
H43 H 0.037162 0.215410 0.074289 0.070 Uiso 1 1 calc R U . . .
C45 C 0.05001(17) 0.2406(4) 0.1888(4) 0.0785(17) Uani 1 1 d . . . . .
H45A H 0.073721 0.260029 0.188812 0.118 Uiso 1 1 calc R U . . .
H45B H 0.034186 0.288047 0.184203 0.118 Uiso 1 1 calc R U . . .
H45C H 0.049388 0.211365 0.236110 0.118 Uiso 1 1 calc R U . . .
C49 C 0.05459(12) 0.0274(3) 0.0264(3) 0.0510(11) Uani 1 1 d . . . . .
H49 H 0.034009 -0.003960 0.036941 0.061 Uiso 1 1 calc R U . . .
C46 C 0.08502(16) 0.0285(3) 0.2015(3) 0.0677(15) Uani 1 1 d . . . . .
H46 H 0.099026 -0.017821 0.185881 0.081 Uiso 1 1 calc R U . . .
C47 C 0.0540(2) -0.0132(5) 0.2291(4) 0.117(3) Uani 1 1 d . . . . .
H47A H 0.039041 -0.040584 0.186546 0.176 Uiso 1 1 calc R U . . .
H47B H 0.062786 -0.054145 0.268088 0.176 Uiso 1 1 calc R U . . .
H47C H 0.040539 0.028851 0.250268 0.176 Uiso 1 1 calc R U . . .
C48 C 0.1094(2) 0.0726(4) 0.2665(3) 0.095(2) Uani 1 1 d . . . . .
H48A H 0.128630 0.098219 0.247209 0.143 Uiso 1 1 calc R U . . .
H48B H 0.096360 0.115316 0.287919 0.143 Uiso 1 1 calc R U . . .
H48C H 0.118607 0.032319 0.305740 0.143 Uiso 1 1 calc R U . . .
C10 C 0.22183(11) 0.1563(3) -0.1770(2) 0.0406(10) Uani 1 1 d . . . . .
C11 C 0.20888(10) 0.1165(3) -0.2542(2) 0.0392(9) Uani 1 1 d . . . . .
C12 C 0.18967(11) 0.1641(3) -0.3146(2) 0.0447(10) Uani 1 1 d . . . . .
C15 C 0.20230(13) -0.0054(3) -0.3382(2) 0.0520(12) Uani 1 1 d . . . . .
H15 H 0.206616 -0.062067 -0.346357 0.062 Uiso 1 1 calc R U . . .
C16 C 0.21463(11) 0.0315(3) -0.2664(2) 0.0445(10) Uani 1 1 d . . . . .
C19 C 0.13754(16) 0.4408(3) -0.3839(3) 0.0685(15) Uani 1 1 d . . . . .
H19A H 0.146550 0.438670 -0.431662 0.082 Uiso 1 1 calc R U . . .
H19B H 0.113456 0.419153 -0.394357 0.082 Uiso 1 1 calc R U . . .
C21 C 0.11073(19) 0.5876(4) -0.4117(3) 0.087(2) Uani 1 1 d . . . . .
H21A H 0.087128 0.563909 -0.415985 0.105 Uiso 1 1 calc R U . . .
H21B H 0.110494 0.643020 -0.388448 0.105 Uiso 1 1 calc R U . . .
C23 C 0.09119(17) 0.6514(4) -0.5445(3) 0.0802(18) Uani 1 1 d . . . . .
H23A H 0.068003 0.626017 -0.546746 0.096 Uiso 1 1 calc R U . . .
H23B H 0.090657 0.706977 -0.521794 0.096 Uiso 1 1 calc R U . . .
C26 C 0.0741(2) 0.7133(4) -0.7615(4) 0.094(2) Uani 1 1 d . . . . .
H26A H 0.080469 0.658471 -0.779308 0.113 Uiso 1 1 calc R U . . .
H26B H 0.094071 0.750878 -0.761543 0.113 Uiso 1 1 calc R U . . .
C27 C 0.0421(2) 0.7469(5) -0.8174(4) 0.112(3) Uani 1 1 d . . . . .
H27A H 0.036388 0.802711 -0.800930 0.135 Uiso 1 1 calc R U . . .
H27B H 0.021933 0.710542 -0.815996 0.135 Uiso 1 1 calc R U . . .
C31 C 0.21626(17) -0.1255(5) -0.0807(3) 0.087(2) Uani 1 1 d . . . . .
H31A H 0.226337 -0.137059 -0.027150 0.104 Uiso 1 1 calc R U . . .
H31B H 0.207963 -0.067591 -0.083879 0.104 Uiso 1 1 calc R U . . .
C37 C 0.0536(8) -0.3917(10) -0.1005(10) 0.331(18) Uani 1 1 d . . . . .
H37A H 0.061714 -0.409087 -0.047496 0.397 Uiso 1 1 calc R U . . .
H37B H 0.041101 -0.338685 -0.099008 0.397 Uiso 1 1 calc R U . . .
C38 C 0.0302(4) -0.4476(9) -0.1327(10) 0.197(6) Uani 1 1 d . . . . .
H38A H 0.044332 -0.496230 -0.141214 0.236 Uiso 1 1 calc R U . . .
H38B H 0.021066 -0.424752 -0.183533 0.236 Uiso 1 1 calc R U . . .
C52 C 0.20346(15) 0.3858(4) -0.1205(3) 0.0671(15) Uani 1 1 d . . . . .
H52A H 0.181392 0.355710 -0.121056 0.080 Uiso 1 1 calc R U . . .
H52B H 0.214726 0.362818 -0.160764 0.080 Uiso 1 1 calc R U . . .
C53 C 0.19633(17) 0.4771(4) -0.1339(3) 0.0756(17) Uani 1 1 d . . . . .
H53A H 0.170997 0.488071 -0.144452 0.091 Uiso 1 1 calc R U . . .
H53B H 0.206361 0.496957 -0.177130 0.091 Uiso 1 1 calc R U . . .
C54 C 0.2137(2) 0.5198(4) -0.0610(3) 0.089(2) Uani 1 1 d . . . . .
H54A H 0.231516 0.559539 -0.071021 0.107 Uiso 1 1 calc R U . . .
H54B H 0.196273 0.549953 -0.038073 0.107 Uiso 1 1 calc R U . . .
C55 C 0.23015(19) 0.4524(3) -0.0095(3) 0.0804(19) Uani 1 1 d . . . . .
H55A H 0.255247 0.463839 0.007439 0.097 Uiso 1 1 calc R U . . .
H55B H 0.219148 0.449370 0.035546 0.097 Uiso 1 1 calc R U . . .
C39 C -0.0047(4) -0.4876(10) -0.1046(9) 0.207(6) Uiso 1 1 d . . . . .
H39A H 0.003543 -0.529002 -0.064846 0.248 Uiso 1 1 calc R U . . .
H39B H -0.016136 -0.442785 -0.081017 0.248 Uiso 1 1 calc R U . . .
C40 C -0.0286(6) -0.5235(16) -0.1569(13) 0.360(13) Uiso 1 1 d . . . . .
H40A H -0.047581 -0.544232 -0.133353 0.540 Uiso 1 1 calc R U . . .
H40B H -0.037878 -0.483033 -0.195962 0.540 Uiso 1 1 calc R U . . .
H40C H -0.018121 -0.569586 -0.179727 0.540 Uiso 1 1 calc R U . . .

loop_
_atom_site_aniso_label
_atom_site_aniso_U_11
_atom_site_aniso_U_22
_atom_site_aniso_U_33
_atom_site_aniso_U_23
_atom_site_aniso_U_13
_atom_site_aniso_U_12
Zn1 0.0463(4) 0.0529(4) 0.0251(3) 0.0020(3) -0.0048(3) -0.0230(3)
Si1 0.0467(7) 0.0518(7) 0.0384(6) -0.0020(5) 0.0090(5) -0.0175(6)
O1 0.077(2) 0.0508(19) 0.0293(15) -0.0021(13) -0.0155(14) -0.0102(16)
O2 0.071(2) 0.0516(19) 0.0353(16) 0.0018(14) -0.0100(14) -0.0137(16)
O3 0.100(3) 0.0488(19) 0.0414(18) 0.0026(15) -0.0284(17) -0.0105(18)
N2 0.0451(19) 0.048(2) 0.0247(16) 0.0048(14) -0.0038(14) -0.0164(16)
N1 0.0441(19) 0.050(2) 0.0251(16) 0.0038(14) -0.0080(14) -0.0198(16)
C5 0.036(2) 0.046(2) 0.035(2) 0.0071(18) -0.0039(16) -0.0172(18)
C6 0.047(2) 0.044(2) 0.028(2) 0.0060(17) -0.0029(17) -0.0181(19)
C7 0.043(2) 0.069(3) 0.036(2) -0.002(2) -0.0031(18) -0.031(2)
C8 0.052(3) 0.062(3) 0.029(2) 0.000(2) -0.0061(18) -0.030(2)
C9 0.045(2) 0.050(2) 0.0267(19) 0.0010(17) -0.0073(17) -0.0226(19)
C41 0.045(2) 0.047(2) 0.033(2) -0.0002(18) -0.0040(18) -0.014(2)
C44 0.050(3) 0.089(4) 0.099(4) -0.024(4) 0.025(3) -0.011(3)
C50 0.058(3) 0.072(4) 0.066(3) -0.018(3) 0.015(3) -0.010(3)
C51 0.055(3) 0.081(4) 0.045(3) -0.007(2) 0.002(2) -0.018(3)
C13 0.056(3) 0.064(3) 0.027(2) -0.001(2) -0.0088(19) -0.016(2)
C14 0.063(3) 0.064(3) 0.027(2) -0.006(2) -0.0010(19) -0.020(2)
C17 0.075(3) 0.061(3) 0.034(2) 0.000(2) -0.016(2) -0.006(3)
C18 0.079(4) 0.062(3) 0.040(3) -0.004(2) -0.012(2) -0.003(3)
C20 0.111(5) 0.067(4) 0.056(3) -0.013(3) -0.009(3) 0.002(3)
C22 0.088(4) 0.058(3) 0.065(3) -0.010(3) -0.011(3) 0.009(3)
C24 0.090(4) 0.063(3) 0.070(4) -0.006(3) -0.013(3) 0.013(3)
C25 0.103(5) 0.072(4) 0.080(4) -0.008(3) -0.014(4) 0.029(4)
C28 0.174(9) 0.148(8) 0.103(7) 0.046(6) -0.012(6) 0.047(7)
C29 0.082(4) 0.055(3) 0.042(3) -0.003(2) 0.003(2) 0.001(3)
C30 0.097(4) 0.053(3) 0.047(3) -0.001(2) -0.010(3) -0.002(3)
C32 0.191(10) 0.274(13) 0.102(6) 0.121(8) -0.094(6) -0.167(10)
C33 0.332(16) 0.146(8) 0.070(5) -0.012(5) 0.039(7) -0.173(10)
C34 0.135(7) 0.137(8) 0.203(11) 0.087(8) 0.105(8) 0.031(6)
C35 1.37(8) 0.075(7) 0.083(7) 0.021(6) 0.21(2) 0.02(2)
C36 0.272(16) 0.110(8) 0.225(15) 0.105(9) -0.194(14) -0.118(10)
C1 0.044(2) 0.043(2) 0.0259(19) 0.0063(17) -0.0060(16) -0.0160(18)
C2 0.047(2) 0.047(2) 0.028(2) 0.0008(17) -0.0020(17) -0.0121(19)
C3 0.041(2) 0.049(3) 0.036(2) 0.0005(18) 0.0015(17) -0.0112(19)
C4 0.040(2) 0.040(2) 0.0281(19) 0.0046(17) -0.0042(16) -0.0112(18)
C42 0.049(3) 0.055(3) 0.035(2) -0.001(2) -0.0012(19) -0.014(2)
C43 0.054(3) 0.064(3) 0.057(3) -0.009(2) 0.012(2) -0.015(2)
C45 0.084(4) 0.071(4) 0.081(4) -0.023(3) 0.015(3) -0.007(3)
C49 0.043(2) 0.060(3) 0.050(3) -0.004(2) 0.009(2) -0.020(2)
C46 0.103(4) 0.053(3) 0.048(3) 0.000(2) 0.017(3) -0.011(3)
C47 0.146(7) 0.125(6) 0.087(5) 0.039(5) 0.041(5) -0.046(5)
C48 0.131(6) 0.079(4) 0.061(4) 0.011(3) -0.019(4) 0.006(4)
C10 0.049(2) 0.044(2) 0.0239(19) 0.0047(17) -0.0064(17) -0.0164(19)
C11 0.042(2) 0.046(2) 0.0266(19) 0.0008(17) -0.0015(16) -0.0217(18)
C12 0.049(2) 0.053(3) 0.028(2) -0.0010(18) -0.0052(17) -0.016(2)
C15 0.065(3) 0.055(3) 0.033(2) -0.005(2) 0.001(2) -0.018(2)
C16 0.048(2) 0.054(3) 0.028(2) 0.0004(18) -0.0005(17) -0.017(2)
C19 0.090(4) 0.058(3) 0.047(3) -0.008(2) -0.012(3) -0.002(3)
C21 0.116(5) 0.068(4) 0.070(4) -0.016(3) -0.004(4) 0.022(4)
C23 0.088(4) 0.064(4) 0.077(4) -0.014(3) -0.013(3) 0.016(3)
C26 0.110(5) 0.079(4) 0.082(5) 0.003(4) -0.010(4) 0.028(4)
C27 0.128(6) 0.104(6) 0.091(5) 0.005(4) -0.015(5) 0.045(5)
C31 0.091(4) 0.124(5) 0.038(3) 0.015(3) -0.010(3) -0.043(4)
C37 0.62(5) 0.117(13) 0.172(15) -0.038(11) -0.13(2) 0.088(19)
C38 0.196(13) 0.135(10) 0.260(18) -0.021(11) 0.045(12) 0.004(10)
C52 0.080(4) 0.072(4) 0.040(3) 0.002(2) -0.014(2) -0.003(3)
C53 0.094(4) 0.067(4) 0.053(3) 0.007(3) -0.018(3) 0.000(3)
C54 0.128(6) 0.065(4) 0.059(3) 0.002(3) -0.021(3) -0.003(4)
C55 0.124(5) 0.052(3) 0.051(3) -0.007(2) -0.022(3) -0.012(3)

loop_
_atom_type_symbol
_atom_type_description
_atom_type_scat_dispersion_real
_atom_type_scat_dispersion_imag
_atom_type_scat_source
C C 0.0033 0.0016 'International Tables Vol C Tables 4.2.6.8 and 6.1.1.4'
H H 0.0000 0.0000 'International Tables Vol C Tables 4.2.6.8 and 6.1.1.4'
N N 0.0061 0.0033 'International Tables Vol C Tables 4.2.6.8 and 6.1.1.4'
O O 0.0106 0.0060 'International Tables Vol C Tables 4.2.6.8 and 6.1.1.4'
Si Si 0.0817 0.0704 'International Tables Vol C Tables 4.2.6.8 and 6.1.1.4'
Zn Zn 0.2839 1.4301 'International Tables Vol C Tables 4.2.6.8 and 6.1.1.4'

loop_
_geom_angle_atom_site_label_1
_geom_angle_atom_site_label_2
_geom_angle_atom_site_label_3
_geom_angle
_geom_angle_site_symmetry_1
_geom_angle_site_symmetry_3
_geom_angle_publ_flag
N2 Zn1 N2 180.0 . 7 ?
N2 Zn1 N1 90.34(13) . . ?
N2 Zn1 N1 89.66(13) 7 . ?
N2 Zn1 N1 89.66(13) . 7 ?
N2 Zn1 N1 90.34(13) 7 7 ?
N1 Zn1 N1 180.0 . 7 ?
N2 Zn1 O3 89.63(13) . . ?
N2 Zn1 O3 90.37(13) 7 . ?
N1 Zn1 O3 89.57(14) . . ?
N1 Zn1 O3 90.43(14) 7 . ?
N2 Zn1 O3 90.36(13) . 7 ?
N2 Zn1 O3 89.63(13) 7 7 ?
N1 Zn1 O3 90.42(14) . 7 ?
N1 Zn1 O3 89.57(14) 7 7 ?
O3 Zn1 O3 180.0 . 7 ?
C42 Si1 C43 107.7(2) . . ?
C42 Si1 C49 105.8(2) . . ?
C43 Si1 C49 109.8(2) . . ?
C42 Si1 C46 107.1(2) . . ?
C43 Si1 C46 115.4(3) . . ?
C49 Si1 C46 110.6(2) . . ?
C12 O1 C17 117.4(3) . . ?
C16 O2 C29 118.1(3) . . ?
C52 O3 C55 111.8(4) . . ?
C52 O3 Zn1 124.6(3) . . ?
C55 O3 Zn1 123.6(3) . . ?
C9 N2 C6 106.9(3) . . ?
C9 N2 Zn1 126.9(3) . . ?
C6 N2 Zn1 126.3(3) . . ?
C4 N1 C1 106.2(3) . . ?
C4 N1 Zn1 126.8(3) . . ?
C1 N1 Zn1 126.9(3) . . ?
C6 C5 C4 126.5(4) . . ?
C6 C5 C41 116.2(3) . . ?
C4 C5 C41 117.3(4) . . ?
N2 C6 C5 125.2(3) . . ?
N2 C6 C7 109.0(4) . . ?
C5 C6 C7 125.8(4) . . ?
C8 C7 C6 107.6(4) . . ?
C8 C7 H7 126.2 . . ?
C6 C7 H7 126.2 . . ?
C7 C8 C9 107.0(4) . . ?
C7 C8 H8 126.5 . . ?
C9 C8 H8 126.5 . . ?
N2 C9 C10 125.5(3) . . ?
N2 C9 C8 109.6(4) . . ?
C10 C9 C8 125.0(4) . . ?
C42 C41 C5 176.2(5) . . ?
C43 C44 H44A 109.5 . . ?
C43 C44 H44B 109.5 . . ?
H44A C44 H44B 109.5 . . ?
C43 C44 H44C 109.5 . . ?
H44A C44 H44C 109.5 . . ?
H44B C44 H44C 109.5 . . ?
C49 C50 H50A 109.5 . . ?
C49 C50 H50B 109.5 . . ?
H50A C50 H50B 109.5 . . ?
C49 C50 H50C 109.5 . . ?
H50A C50 H50C 109.5 . . ?
H50B C50 H50C 109.5 . . ?
C49 C51 H51A 109.5 . . ?
C49 C51 H51B 109.5 . . ?
H51A C51 H51B 109.5 . . ?
C49 C51 H51C 109.5 . . ?
H51A C51 H51C 109.5 . . ?
H51B C51 H51C 109.5 . . ?
C14 C13 C12 119.8(4) . . ?
C14 C13 H13 120.1 . . ?
C12 C13 H13 120.1 . . ?
C13 C14 C15 121.3(4) . . ?
C13 C14 H14 119.4 . . ?
C15 C14 H14 119.4 . . ?
O1 C17 C18 108.4(3) . . ?
O1 C17 H17A 110.0 . . ?
C18 C17 H17A 110.0 . . ?
O1 C17 H17B 110.0 . . ?
C18 C17 H17B 110.0 . . ?
H17A C17 H17B 108.4 . . ?
C17 C18 C19 111.3(4) . . ?
C17 C18 H18A 109.4 . . ?
C19 C18 H18A 109.4 . . ?
C17 C18 H18B 109.4 . . ?
C19 C18 H18B 109.4 . . ?
H18A C18 H18B 108.0 . . ?
C19 C20 C21 114.1(5) . . ?
C19 C20 H20A 108.7 . . ?
C21 C20 H20A 108.7 . . ?
C19 C20 H20B 108.7 . . ?
C21 C20 H20B 108.7 . . ?
H20A C20 H20B 107.6 . . ?
C23 C22 C21 112.8(5) . . ?
C23 C22 H22A 109.0 . . ?
C21 C22 H22A 109.0 . . ?
C23 C22 H22B 109.0 . . ?
C21 C22 H22B 109.0 . . ?
H22A C22 H22B 107.8 . . ?
C23 C24 C25 113.4(5) . . ?
C23 C24 H24A 108.9 . . ?
C25 C24 H24A 108.9 . . ?
C23 C24 H24B 108.9 . . ?
C25 C24 H24B 108.9 . . ?
H24A C24 H24B 107.7 . . ?
C26 C25 C24 113.8(6) . . ?
C26 C25 H25A 108.8 . . ?
C24 C25 H25A 108.8 . . ?
C26 C25 H25B 108.8 . . ?
C24 C25 H25B 108.8 . . ?
H25A C25 H25B 107.7 . . ?
C27 C28 H28A 109.5 . . ?
C27 C28 H28B 109.5 . . ?
H28A C28 H28B 109.5 . . ?
C27 C28 H28C 109.5 . . ?
H28A C28 H28C 109.5 . . ?
H28B C28 H28C 109.5 . . ?
O2 C29 C30 107.1(4) . . ?
O2 C29 H29A 110.3 . . ?
C30 C29 H29A 110.3 . . ?
O2 C29 H29B 110.3 . . ?
C30 C29 H29B 110.3 . . ?
H29A C29 H29B 108.6 . . ?
C29 C30 C31 113.1(5) . . ?
C29 C30 H30A 109.0 . . ?
C31 C30 H30A 109.0 . . ?
C29 C30 H30B 109.0 . . ?
C31 C30 H30B 109.0 . . ?
H30A C30 H30B 107.8 . . ?
C33 C32 C31 131.5(8) . . ?
C33 C32 H32A 104.4 . . ?
C31 C32 H32A 104.4 . . ?
C33 C32 H32B 104.4 . . ?
C31 C32 H32B 104.4 . . ?
H32A C32 H32B 105.6 . . ?
C32 C33 C34 118.5(9) . . ?
C32 C33 H33A 107.7 . . ?
C34 C33 H33A 107.7 . . ?
C32 C33 H33B 107.7 . . ?
C34 C33 H33B 107.7 . . ?
H33A C33 H33B 107.1 . . ?
C35 C34 C33 96.7(17) . . ?
C35 C34 H34A 112.4 . . ?
C33 C34 H34A 112.4 . . ?
C35 C34 H34B 112.4 . . ?
C33 C34 H34B 112.4 . . ?
H34A C34 H34B 110.0 . . ?
C34 C35 C36 93.7(12) . . ?
C34 C35 H35A 113.0 . . ?
C36 C35 H35A 113.0 . . ?
C34 C35 H35B 113.0 . . ?
C36 C35 H35B 113.0 . . ?
H35A C35 H35B 110.4 . . ?
C37 C36 C35 118.9(15) . . ?
C37 C36 H36A 107.6 . . ?
C35 C36 H36A 107.6 . . ?
C37 C36 H36B 107.6 . . ?
C35 C36 H36B 107.6 . . ?
H36A C36 H36B 107.0 . . ?
N1 C1 C10 124.6(4) . 7 ?
N1 C1 C2 109.4(3) . . ?
C10 C1 C2 125.9(4) 7 . ?
C3 C2 C1 107.4(4) . . ?
C3 C2 H2 126.3 . . ?
C1 C2 H2 126.3 . . ?
C2 C3 C4 106.5(4) . . ?
C2 C3 H3 126.8 . . ?
C4 C3 H3 126.8 . . ?
N1 C4 C5 124.8(4) . . ?
N1 C4 C3 110.4(3) . . ?
C5 C4 C3 124.8(4) . . ?
C41 C42 Si1 173.4(4) . . ?
C45 C43 C44 111.0(4) . . ?
C45 C43 Si1 113.9(4) . . ?
C44 C43 Si1 114.0(4) . . ?
C45 C43 H43 105.7 . . ?
C44 C43 H43 105.7 . . ?
Si1 C43 H43 105.7 . . ?
C43 C45 H45A 109.5 . . ?
C43 C45 H45B 109.5 . . ?
H45A C45 H45B 109.5 . . ?
C43 C45 H45C 109.5 . . ?
H45A C45 H45C 109.5 . . ?
H45B C45 H45C 109.5 . . ?
C51 C49 C50 109.8(4) . . ?
C51 C49 Si1 111.8(3) . . ?
C50 C49 Si1 111.9(3) . . ?
C51 C49 H49 107.7 . . ?
C50 C49 H49 107.7 . . ?
Si1 C49 H49 107.7 . . ?
C48 C46 C47 111.5(5) . . ?
C48 C46 Si1 114.1(4) . . ?
C47 C46 Si1 113.7(5) . . ?
C48 C46 H46 105.5 . . ?
C47 C46 H46 105.5 . . ?
Si1 C46 H46 105.5 . . ?
C46 C47 H47A 109.5 . . ?
C46 C47 H47B 109.5 . . ?
H47A C47 H47B 109.5 . . ?
C46 C47 H47C 109.5 . . ?
H47A C47 H47C 109.5 . . ?
H47B C47 H47C 109.5 . . ?
C46 C48 H48A 109.5 . . ?
C46 C48 H48B 109.5 . . ?
H48A C48 H48B 109.5 . . ?
C46 C48 H48C 109.5 . . ?
H48A C48 H48C 109.5 . . ?
H48B C48 H48C 109.5 . . ?
C9 C10 C1 126.3(4) . 7 ?
C9 C10 C11 116.4(3) . . ?
C1 C10 C11 117.3(4) 7 . ?
C16 C11 C12 118.7(4) . . ?
C16 C11 C10 121.0(4) . . ?
C12 C11 C10 120.2(4) . . ?
O1 C12 C13 124.3(4) . . ?
O1 C12 C11 115.5(3) . . ?
C13 C12 C11 120.2(4) . . ?
C14 C15 C16 119.2(5) . . ?
C14 C15 H15 120.4 . . ?
C16 C15 H15 120.4 . . ?
O2 C16 C11 115.3(3) . . ?
O2 C16 C15 123.9(4) . . ?
C11 C16 C15 120.8(4) . . ?
C20 C19 C18 113.1(4) . . ?
C20 C19 H19A 109.0 . . ?
C18 C19 H19A 109.0 . . ?
C20 C19 H19B 109.0 . . ?
C18 C19 H19B 109.0 . . ?
H19A C19 H19B 107.8 . . ?
C22 C21 C20 114.8(5) . . ?
C22 C21 H21A 108.6 . . ?
C20 C21 H21A 108.6 . . ?
C22 C21 H21B 108.6 . . ?
C20 C21 H21B 108.6 . . ?
H21A C21 H21B 107.5 . . ?
C24 C23 C22 113.9(5) . . ?
C24 C23 H23A 108.8 . . ?
C22 C23 H23A 108.8 . . ?
C24 C23 H23B 108.8 . . ?
C22 C23 H23B 108.8 . . ?
H23A C23 H23B 107.7 . . ?
C25 C26 C27 113.3(6) . . ?
C25 C26 H26A 108.9 . . ?
C27 C26 H26A 108.9 . . ?
C25 C26 H26B 108.9 . . ?
C27 C26 H26B 108.9 . . ?
H26A C26 H26B 107.7 . . ?
C26 C27 C28 112.6(7) . . ?
C26 C27 H27A 109.1 . . ?
C28 C27 H27A 109.1 . . ?
C26 C27 H27B 109.1 . . ?
C28 C27 H27B 109.1 . . ?
H27A C27 H27B 107.8 . . ?
C32 C31 C30 115.0(7) . . ?
C32 C31 H31A 108.5 . . ?
C30 C31 H31A 108.5 . . ?
C32 C31 H31B 108.5 . . ?
C30 C31 H31B 108.5 . . ?
H31A C31 H31B 107.5 . . ?
C38 C37 C36 120.1(18) . . ?
C38 C37 H37A 107.3 . . ?
C36 C37 H37A 107.3 . . ?
C38 C37 H37B 107.3 . . ?
C36 C37 H37B 107.3 . . ?
H37A C37 H37B 106.9 . . ?
C37 C38 C39 131(2) . . ?
C37 C38 H38A 104.4 . . ?
C39 C38 H38A 104.4 . . ?
C37 C38 H38B 104.4 . . ?
C39 C38 H38B 104.4 . . ?
H38A C38 H38B 105.6 . . ?
O3 C52 C53 107.9(4) . . ?
O3 C52 H52A 110.1 . . ?
C53 C52 H52A 110.1 . . ?
O3 C52 H52B 110.1 . . ?
C53 C52 H52B 110.1 . . ?
H52A C52 H52B 108.4 . . ?
C52 C53 C54 105.4(4) . . ?
C52 C53 H53A 110.7 . . ?
C54 C53 H53A 110.7 . . ?
C52 C53 H53B 110.7 . . ?
C54 C53 H53B 110.7 . . ?
H53A C53 H53B 108.8 . . ?
C55 C54 C53 105.9(5) . . ?
C55 C54 H54A 110.5 . . ?
C53 C54 H54A 110.5 . . ?
C55 C54 H54B 110.5 . . ?
C53 C54 H54B 110.5 . . ?
H54A C54 H54B 108.7 . . ?
O3 C55 C54 108.4(4) . . ?
O3 C55 H55A 110.0 . . ?
C54 C55 H55A 110.0 . . ?
O3 C55 H55B 110.0 . . ?
C54 C55 H55B 110.0 . . ?
H55A C55 H55B 108.4 . . ?
C40 C39 C38 117.5(18) . . ?
C40 C39 H39A 107.9 . . ?
C38 C39 H39A 107.9 . . ?
C40 C39 H39B 107.9 . . ?
C38 C39 H39B 107.9 . . ?
H39A C39 H39B 107.2 . . ?
C39 C40 H40A 109.5 . . ?
C39 C40 H40B 109.5 . . ?
H40A C40 H40B 109.5 . . ?
C39 C40 H40C 109.5 . . ?
H40A C40 H40C 109.5 . . ?
H40B C40 H40C 109.5 . . ?

loop_
_geom_bond_atom_site_label_1
_geom_bond_atom_site_label_2
_geom_bond_distance
_geom_bond_site_symmetry_2
_geom_bond_publ_flag
Zn1 N2 2.051(3) . ?
Zn1 N2 2.051(3) 7 ?
Zn1 N1 2.056(3) . ?
Zn1 N1 2.056(3) 7 ?
Zn1 O3 2.319(3) . ?
Zn1 O3 2.319(3) 7 ?
Si1 C42 1.835(5) . ?
Si1 C43 1.877(5) . ?
Si1 C49 1.880(5) . ?
Si1 C46 1.882(5) . ?
O1 C12 1.366(5) . ?
O1 C17 1.423(5) . ?
O2 C16 1.370(5) . ?
O2 C29 1.424(6) . ?
O3 C52 1.382(5) . ?
O3 C55 1.386(6) . ?
N2 C9 1.367(5) . ?
N2 C6 1.368(5) . ?
N1 C4 1.353(5) . ?
N1 C1 1.380(5) . ?
C5 C6 1.405(6) . ?
C5 C4 1.418(5) . ?
C5 C41 1.434(6) . ?
C6 C7 1.437(5) . ?
C7 C8 1.344(6) . ?
C7 H7 0.9300 . ?
C8 C9 1.434(5) . ?
C8 H8 0.9300 . ?
C9 C10 1.400(6) . ?
C41 C42 1.208(6) . ?
C44 C43 1.535(7) . ?
C44 H44A 0.9600 . ?
C44 H44B 0.9600 . ?
C44 H44C 0.9600 . ?
C50 C49 1.541(7) . ?
C50 H50A 0.9600 . ?
C50 H50B 0.9600 . ?
C50 H50C 0.9600 . ?
C51 C49 1.529(7) . ?
C51 H51A 0.9600 . ?
C51 H51B 0.9600 . ?
C51 H51C 0.9600 . ?
C13 C14 1.366(7) . ?
C13 C12 1.395(6) . ?
C13 H13 0.9300 . ?
C14 C15 1.379(6) . ?
C14 H14 0.9300 . ?
C17 C18 1.511(7) . ?
C17 H17A 0.9700 . ?
C17 H17B 0.9700 . ?
C18 C19 1.524(7) . ?
C18 H18A 0.9700 . ?
C18 H18B 0.9700 . ?
C20 C19 1.516(7) . ?
C20 C21 1.529(8) . ?
C20 H20A 0.9700 . ?
C20 H20B 0.9700 . ?
C22 C23 1.521(7) . ?
C22 C21 1.521(8) . ?
C22 H22A 0.9700 . ?
C22 H22B 0.9700 . ?
C24 C23 1.512(8) . ?
C24 C25 1.529(7) . ?
C24 H24A 0.9700 . ?
C24 H24B 0.9700 . ?
C25 C26 1.506(9) . ?
C25 H25A 0.9700 . ?
C25 H25B 0.9700 . ?
C28 C27 1.527(11) . ?
C28 H28A 0.9600 . ?
C28 H28B 0.9600 . ?
C28 H28C 0.9600 . ?
C29 C30 1.509(6) . ?
C29 H29A 0.9700 . ?
C29 H29B 0.9700 . ?
C30 C31 1.513(8) . ?
C30 H30A 0.9700 . ?
C30 H30B 0.9700 . ?
C32 C33 1.156(10) . ?
C32 C31 1.511(9) . ?
C32 H32A 0.9700 . ?
C32 H32B 0.9700 . ?
C33 C34 1.887(14) . ?
C33 H33A 0.9700 . ?
C33 H33B 0.9700 . ?
C34 C35 1.20(2) . ?
C34 H34A 0.9700 . ?
C34 H34B 0.9700 . ?
C35 C36 1.79(3) . ?
C35 H35A 0.9700 . ?
C35 H35B 0.9700 . ?
C36 C37 1.55(3) . ?
C36 H36A 0.9700 . ?
C36 H36B 0.9700 . ?
C1 C10 1.402(5) 7 ?
C1 C2 1.428(6) . ?
C2 C3 1.351(5) . ?
C2 H2 0.9300 . ?
C3 C4 1.437(6) . ?
C3 H3 0.9300 . ?
C43 C45 1.532(7) . ?
C43 H43 0.9800 . ?
C45 H45A 0.9600 . ?
C45 H45B 0.9600 . ?
C45 H45C 0.9600 . ?
C49 H49 0.9800 . ?
C46 C48 1.509(8) . ?
C46 C47 1.521(8) . ?
C46 H46 0.9800 . ?
C47 H47A 0.9600 . ?
C47 H47B 0.9600 . ?
C47 H47C 0.9600 . ?
C48 H48A 0.9600 . ?
C48 H48B 0.9600 . ?
C48 H48C 0.9600 . ?
C10 C11 1.499(5) . ?
C11 C16 1.388(6) . ?
C11 C12 1.399(6) . ?
C15 C16 1.395(6) . ?
C15 H15 0.9300 . ?
C19 H19A 0.9700 . ?
C19 H19B 0.9700 . ?
C21 H21A 0.9700 . ?
C21 H21B 0.9700 . ?
C23 H23A 0.9700 . ?
C23 H23B 0.9700 . ?
C26 C27 1.520(9) . ?
C26 H26A 0.9700 . ?
C26 H26B 0.9700 . ?
C27 H27A 0.9700 . ?
C27 H27B 0.9700 . ?
C31 H31A 0.9700 . ?
C31 H31B 0.9700 . ?
C37 C38 1.31(2) . ?
C37 H37A 0.9700 . ?
C37 H37B 0.9700 . ?
C38 C39 1.641(18) . ?
C38 H38A 0.9700 . ?
C38 H38B 0.9700 . ?
C52 C53 1.484(7) . ?
C52 H52A 0.9700 . ?
C52 H52B 0.9700 . ?
C53 C54 1.496(7) . ?
C53 H53A 0.9700 . ?
C53 H53B 0.9700 . ?
C54 C55 1.466(8) . ?
C54 H54A 0.9700 . ?
C54 H54B 0.9700 . ?
C55 H55A 0.9700 . ?
C55 H55B 0.9700 . ?
C39 C40 1.30(2) . ?
C39 H39A 0.9700 . ?
C39 H39B 0.9700 . ?
C40 H40A 0.9600 . ?
C40 H40B 0.9600 . ?
C40 H40C 0.9600 . ?

loop_
_geom_torsion_atom_site_label_1
_geom_torsion_atom_site_label_2
_geom_torsion_atom_site_label_3
_geom_torsion_atom_site_label_4
_geom_torsion
_geom_torsion_site_symmetry_1
_geom_torsion_site_symmetry_2
_geom_torsion_site_symmetry_3
_geom_torsion_site_symmetry_4
_geom_torsion_publ_flag
C9 N2 C6 C5 -179.8(4) . . . . ?
Zn1 N2 C6 C5 -1.1(6) . . . . ?
C9 N2 C6 C7 0.5(5) . . . . ?
Zn1 N2 C6 C7 179.2(3) . . . . ?
C4 C5 C6 N2 3.0(7) . . . . ?
C41 C5 C6 N2 -176.0(4) . . . . ?
C4 C5 C6 C7 -177.3(4) . . . . ?
C41 C5 C6 C7 3.7(7) . . . . ?
N2 C6 C7 C8 -1.5(5) . . . . ?
C5 C6 C7 C8 178.8(4) . . . . ?
C6 C7 C8 C9 1.8(5) . . . . ?
C6 N2 C9 C10 -179.5(4) . . . . ?
Zn1 N2 C9 C10 1.8(6) . . . . ?
C6 N2 C9 C8 0.6(5) . . . . ?
Zn1 N2 C9 C8 -178.1(3) . . . . ?
C7 C8 C9 N2 -1.6(5) . . . . ?
C7 C8 C9 C10 178.5(4) . . . . ?
C12 C13 C14 C15 0.7(7) . . . . ?
C12 O1 C17 C18 178.7(4) . . . . ?
O1 C17 C18 C19 -179.8(5) . . . . ?
C23 C24 C25 C26 -179.1(6) . . . . ?
C16 O2 C29 C30 -163.2(4) . . . . ?
O2 C29 C30 C31 70.9(6) . . . . ?
C31 C32 C33 C34 -173.6(12) . . . . ?
C32 C33 C34 C35 -125.7(16) . . . . ?
C33 C34 C35 C36 -175.5(9) . . . . ?
C34 C35 C36 C37 -171.2(13) . . . . ?
C4 N1 C1 C10 178.4(4) . . . 7 ?
Zn1 N1 C1 C10 -4.1(6) . . . 7 ?
C4 N1 C1 C2 0.3(5) . . . . ?
Zn1 N1 C1 C2 177.8(3) . . . . ?
N1 C1 C2 C3 -0.3(5) . . . . ?
C10 C1 C2 C3 -178.3(4) 7 . . . ?
C1 C2 C3 C4 0.1(5) . . . . ?
C1 N1 C4 C5 -179.0(4) . . . . ?
Zn1 N1 C4 C5 3.5(6) . . . . ?
C1 N1 C4 C3 -0.3(5) . . . . ?
Zn1 N1 C4 C3 -177.8(3) . . . . ?
C6 C5 C4 N1 -4.3(7) . . . . ?
C41 C5 C4 N1 174.6(4) . . . . ?
C6 C5 C4 C3 177.1(4) . . . . ?
C41 C5 C4 C3 -3.9(6) . . . . ?
C2 C3 C4 N1 0.1(5) . . . . ?
C2 C3 C4 C5 178.8(4) . . . . ?
C42 Si1 C43 C45 -64.4(4) . . . . ?
C49 Si1 C43 C45 -179.1(4) . . . . ?
C46 Si1 C43 C45 55.1(5) . . . . ?
C42 Si1 C43 C44 166.8(4) . . . . ?
C49 Si1 C43 C44 52.1(5) . . . . ?
C46 Si1 C43 C44 -73.7(5) . . . . ?
C42 Si1 C49 C51 -66.1(4) . . . . ?
C43 Si1 C49 C51 49.8(4) . . . . ?
C46 Si1 C49 C51 178.3(3) . . . . ?
C42 Si1 C49 C50 57.5(4) . . . . ?
C43 Si1 C49 C50 173.4(3) . . . . ?
C46 Si1 C49 C50 -58.1(4) . . . . ?
C42 Si1 C46 C48 46.3(5) . . . . ?
C43 Si1 C46 C48 -73.5(5) . . . . ?
C49 Si1 C46 C48 161.2(5) . . . . ?
C42 Si1 C46 C47 175.8(5) . . . . ?
C43 Si1 C46 C47 56.0(5) . . . . ?
C49 Si1 C46 C47 -69.4(5) . . . . ?
N2 C9 C10 C1 0.7(7) . . . 7 ?
C8 C9 C10 C1 -179.4(4) . . . 7 ?
N2 C9 C10 C11 180.0(4) . . . . ?
C8 C9 C10 C11 -0.1(7) . . . . ?
C9 C10 C11 C16 -90.6(5) . . . . ?
C1 C10 C11 C16 88.8(5) 7 . . . ?
C9 C10 C11 C12 87.3(5) . . . . ?
C1 C10 C11 C12 -93.4(5) 7 . . . ?
C17 O1 C12 C13 3.8(7) . . . . ?
C17 O1 C12 C11 -175.9(4) . . . . ?
C14 C13 C12 O1 -180.0(4) . . . . ?
C14 C13 C12 C11 -0.3(7) . . . . ?
C16 C11 C12 O1 178.8(4) . . . . ?
C10 C11 C12 O1 1.0(6) . . . . ?
C16 C11 C12 C13 -0.9(6) . . . . ?
C10 C11 C12 C13 -178.8(4) . . . . ?
C13 C14 C15 C16 0.0(7) . . . . ?
C29 O2 C16 C11 170.4(4) . . . . ?
C29 O2 C16 C15 -9.0(7) . . . . ?
C12 C11 C16 O2 -177.8(4) . . . . ?
C10 C11 C16 O2 0.0(6) . . . . ?
C12 C11 C16 C15 1.6(6) . . . . ?
C10 C11 C16 C15 179.5(4) . . . . ?
C14 C15 C16 O2 178.2(4) . . . . ?
C14 C15 C16 C11 -1.2(7) . . . . ?
C21 C20 C19 C18 -172.8(6) . . . . ?
C17 C18 C19 C20 -174.5(5) . . . . ?
C23 C22 C21 C20 177.9(5) . . . . ?
C19 C20 C21 C22 -63.4(8) . . . . ?
C25 C24 C23 C22 172.6(5) . . . . ?
C21 C22 C23 C24 -178.5(5) . . . . ?
C24 C25 C26 C27 172.8(6) . . . . ?
C25 C26 C27 C28 -177.7(7) . . . . ?
C33 C32 C31 C30 101.4(17) . . . . ?
C29 C30 C31 C32 69.4(7) . . . . ?
C35 C36 C37 C38 -170.2(13) . . . . ?
C36 C37 C38 C39 172.3(13) . . . . ?
C55 O3 C52 C53 8.0(7) . . . . ?
Zn1 O3 C52 C53 -174.8(4) . . . . ?
O3 C52 C53 C54 -5.0(7) . . . . ?
C52 C53 C54 C55 0.5(8) . . . . ?
C52 O3 C55 C54 -7.8(8) . . . . ?
Zn1 O3 C55 C54 175.1(4) . . . . ?
C53 C54 C55 O3 4.2(8) . . . . ?
C37 C38 C39 C40 161(2) . . . . ?
